data_2313055
loop_
_publ_author_name
'Okmanov, R. Ya'
'Olimova, M. I.'
'Yuldashova, I. E.'
'Azimova, G. Z.'
'Pulatova, F. A.'

_publ_section_title
;
 Crystal structures of
 (<i>S</i>)-3-{1-[(4-chloro-phen-yl)sulfon-yl]piperidin-2-yl}pyridine,
 (<i>S</i>)-3-[1-(4-methyl-phen-yl)piperidin-2-yl]pyridine,
 (<i>S</i>)-3-{1-[(4-meth-oxy-phen-yl)sulfon-yl]piperidin-2-yl}pyridine
 and
 (<i>S</i>)-3-{1-[(3,4-di-methyl-phen-yl)sulfon-yl]piperidin-2-yl}pyridine.
;
_journal_issue 'Pt 6'
_journal_name_full 'Acta crystallographica. Section E, Crystallographic communications'
_journal_page_first 557
_journal_page_last 561
_journal_paper_doi 10.1107/S2056989026004524
_journal_volume 82
_journal_year 2026
_chemical_absolute_configuration ad
_chemical_formula_iupac 'C18 H22 N2 O2 S'
_chemical_formula_moiety 'C18 H22 N2 O2 S'
_chemical_formula_sum 'C18 H22 N2 O2 S'
_chemical_formula_weight 330.43
_chemical_name_systematic
;
(<i>S</i>)-3-{1-[(3,4-Dimethylphenyl)sulfonyl]piperidin-2-yl}pyridine
;
_space_group_crystal_system orthorhombic
_space_group_IT_number 19
_space_group_name_Hall 'P 2ac 2ab'
_space_group_name_H-M_alt 'P 21 21 21'
_atom_sites_solution_hydrogens geom
_atom_sites_solution_primary dual
_atom_sites_solution_secondary dual
_audit_creation_method SHELXL-2019/3
_cell_angle_alpha 90
_cell_angle_beta 90
_cell_angle_gamma 90
_cell_formula_units_Z 4
_cell_length_a 7.9087(16)
_cell_length_b 11.737(2)
_cell_length_c 18.117(4)
_cell_measurement_reflns_used 3960
_cell_measurement_temperature 295(2)
_cell_measurement_theta_max 75.0800
_cell_measurement_theta_min 3.7790
_cell_volume 1681.7(6)
_computing_cell_refinement
;
CrysAlis PRO (Rigaku OD, 2021)
;
_computing_data_collection
;
CrysAlis PRO (Rigaku OD, 2021)
;
_computing_data_reduction
;
CrysAlis PRO (Rigaku OD, 2021)
;
_computing_molecular_graphics
;
XP in SHELXTL (Sheldrick, 2008) and Mercury (Macrae <i>et al.</i>,
2020)
;
_computing_publication_material
;
PLATON (Spek, 2020) and publCIF (Westrip, 2010)
;
_computing_structure_refinement
;
<i>SHELXL2019/3</i> (Sheldrick, 2015b)
;
_computing_structure_solution
;
<i>SHELXT2018/2</i> (Sheldrick, 2015a)
;
_diffrn_ambient_temperature 295(2)
_diffrn_detector 'CCD plate'
_diffrn_detector_area_resol_mean 10.25
_diffrn_measured_fraction_theta_full 0.999
_diffrn_measured_fraction_theta_max 0.989
_diffrn_measurement_device 'four-circle diffractometer'
_diffrn_measurement_device_type 'Xcalibur, Ruby'
_diffrn_measurement_method '\w scans'
_diffrn_radiation_type CuK\a
_diffrn_radiation_wavelength 1.54184
_diffrn_reflns_av_R_equivalents 0.0445
_diffrn_reflns_av_unetI/netI 0.0369
_diffrn_reflns_limit_h_max 9
_diffrn_reflns_limit_h_min -9
_diffrn_reflns_limit_k_max 14
_diffrn_reflns_limit_k_min -14
_diffrn_reflns_limit_l_max 16
_diffrn_reflns_limit_l_min -22
_diffrn_reflns_number 12220
_diffrn_reflns_theta_full 67.684
_diffrn_reflns_theta_max 76.150
_diffrn_reflns_theta_min 4.489
_diffrn_source 'Enhance (Cu) X-ray Source'
_exptl_absorpt_coefficient_mu 1.797
_exptl_absorpt_correction_T_max 1.00
_exptl_absorpt_correction_T_min 0.88
_exptl_absorpt_correction_type multi-scan
_exptl_absorpt_process_details
;
(SADABS; Krause <i>et al.</i>,  2015)
;
_exptl_crystal_colour colourless
_exptl_crystal_density_diffrn 1.305
_exptl_crystal_description prism
_exptl_crystal_F_000 704
_exptl_crystal_size_max 0.450
_exptl_crystal_size_mid 0.250
_exptl_crystal_size_min 0.220
_refine_diff_density_max 0.206
_refine_diff_density_min -0.340
_refine_ls_abs_structure_details
;
Flack <i>x</i> determined using 1007 quotients
[(<i>I</i>^+^)-(<i>I</i>^-^)]/[(<i>I</i>^+^)+(<i>I</i>^-^)]
(Parsons <i>et al.</i>,  2013)
;
_refine_ls_abs_structure_Flack 0.011(14)
_refine_ls_extinction_method none
_refine_ls_goodness_of_fit_ref 1.070
_refine_ls_hydrogen_treatment constr
_refine_ls_matrix_type full
_refine_ls_number_parameters 210
_refine_ls_number_reflns 3428
_refine_ls_number_restraints 0
_refine_ls_restrained_S_all 1.070
_refine_ls_R_factor_all 0.0561
_refine_ls_R_factor_gt 0.0449
_refine_ls_shift/su_max 0.000
_refine_ls_shift/su_mean 0.000
_refine_ls_structure_factor_coef Fsqd
_refine_ls_weighting_details 'w=1/[\s^2^(Fo^2^)+(0.0581P)^2^] where P=(Fo^2^+2Fc^2^)/3'
_refine_ls_weighting_scheme calc
_refine_ls_wR_factor_gt 0.1022
_refine_ls_wR_factor_ref 0.1111
_reflns_number_gt 2886
_reflns_number_total 3428
_reflns_threshold_expression 'I > 2\s(I)'
_cod_data_source_file dx2068.cif
_cod_data_source_block 4
_cod_original_cell_volume 1681.6(6)
_cod_database_code 2313055
_shelx_space_group_comment
;
The symmetry employed for this shelxl refinement is uniquely defined
by the following loop, which should always be used as a source of
symmetry information in preference to the above space-group names.
They are only intended as comments.
;
_shelx_estimated_absorpt_t_min 0.498
_shelx_estimated_absorpt_t_max 0.693

loop_
_space_group_symop_operation_xyz
'x, y, z'
'-x+1/2, -y, z+1/2'
'-x, y+1/2, -z+1/2'
'x+1/2, -y+1/2, -z'

loop_
_atom_site_type_symbol
_atom_site_label
_atom_site_fract_x
_atom_site_fract_y
_atom_site_fract_z
_atom_site_U_iso_or_equiv
_atom_site_adp_type
_atom_site_calc_flag
_atom_site_occupancy
_atom_site_disorder_assembly
_atom_site_disorder_group
S S1 0.44287(11) 0.14787(7) 0.28526(4) 0.0513(2) Uani d 1 . .
O O1 0.5899(3) 0.2085(3) 0.30954(14) 0.0713(8) Uani d 1 . .
O O2 0.4152(4) 0.0330(2) 0.30906(14) 0.0738(8) Uani d 1 . .
N N1 0.1338(6) 0.5418(3) 0.4672(2) 0.0802(11) Uani d 1 . .
N N1' 0.2807(3) 0.2215(2) 0.31248(14) 0.0459(6) Uani d 1 . .
C C2 0.1745(6) 0.4979(3) 0.4014(2) 0.0648(10) Uani d 1 . .
H H2 0.157045 0.543351 0.360070 0.078 Uiso calc 1 . .
C C3 0.2404(4) 0.3903(3) 0.39001(17) 0.0471(7) Uani d 1 . .
C C4 0.2700(6) 0.3259(3) 0.45187(19) 0.0660(10) Uani d 1 . .
H H4 0.318057 0.253834 0.447733 0.079 Uiso calc 1 . .
C C5 0.2273(6) 0.3694(4) 0.5209(2) 0.0775(12) Uani d 1 . .
H H5 0.244599 0.326389 0.563353 0.093 Uiso calc 1 . .
C C6 0.1599(6) 0.4756(4) 0.5252(2) 0.0762(13) Uani d 1 . .
H H6 0.130429 0.503421 0.571493 0.091 Uiso calc 1 . .
C C2' 0.2876(4) 0.3471(3) 0.31322(16) 0.0458(7) Uani d 1 . .
H H2'A 0.404956 0.369480 0.303765 0.055 Uiso calc 1 . .
C C3' 0.1791(6) 0.3954(3) 0.25051(18) 0.0601(9) Uani d 1 . .
H H3'A 0.175535 0.477799 0.254520 0.072 Uiso calc 1 . .
H H3'B 0.230610 0.376342 0.203524 0.072 Uiso calc 1 . .
C C4' 0.0008(5) 0.3491(4) 0.2525(2) 0.0687(10) Uani d 1 . .
H H4'B -0.054026 0.372414 0.297957 0.082 Uiso calc 1 . .
H H4'A -0.063361 0.379805 0.211468 0.082 Uiso calc 1 . .
C C5' 0.0037(5) 0.2213(4) 0.2479(2) 0.0685(11) Uani d 1 . .
H H5'B 0.050165 0.198218 0.200642 0.082 Uiso calc 1 . .
H H5'A -0.110794 0.192194 0.251255 0.082 Uiso calc 1 . .
C C6' 0.1102(5) 0.1715(3) 0.3099(2) 0.0585(9) Uani d 1 . .
H H6'A 0.053836 0.184907 0.356662 0.070 Uiso calc 1 . .
H H6'B 0.119525 0.089753 0.303072 0.070 Uiso calc 1 . .
C C7 0.4458(4) 0.1468(3) 0.18773(16) 0.0478(6) Uani d 1 . .
C C8 0.3742(5) 0.0569(3) 0.1500(2) 0.0536(8) Uani d 1 . .
H H8 0.326167 -0.003003 0.176245 0.064 Uiso calc 1 . .
C C9 0.3728(5) 0.0547(4) 0.0731(2) 0.0662(11) Uani d 1 . .
C C10 0.4447(6) 0.1471(4) 0.03484(19) 0.0725(11) Uani d 1 . .
C C11 0.5126(6) 0.2369(4) 0.0740(2) 0.0727(12) Uani d 1 . .
H H11 0.558208 0.298156 0.048268 0.087 Uiso calc 1 . .
C C12 0.5152(5) 0.2386(3) 0.1501(2) 0.0609(9) Uani d 1 . .
H H12 0.562128 0.299646 0.175608 0.073 Uiso calc 1 . .
C C13 0.4524(9) 0.1493(6) -0.0490(2) 0.117(2) Uani d 1 . .
H H13A 0.465980 0.226429 -0.065598 0.176 Uiso calc 1 . .
H H13B 0.349504 0.118467 -0.068832 0.176 Uiso calc 1 . .
H H13C 0.546474 0.104368 -0.065538 0.176 Uiso calc 1 . .
C C14 0.2982(7) -0.0467(5) 0.0344(3) 0.1006(17) Uani d 1 . .
H H14A 0.242833 -0.094837 0.069736 0.151 Uiso calc 1 . .
H H14B 0.386563 -0.088725 0.010278 0.151 Uiso calc 1 . .
H H14C 0.217586 -0.021386 -0.001693 0.151 Uiso calc 1 . .

loop_
_atom_site_aniso_label
_atom_site_aniso_U_11
_atom_site_aniso_U_22
_atom_site_aniso_U_33
_atom_site_aniso_U_12
_atom_site_aniso_U_13
_atom_site_aniso_U_23
S1 0.0538(4) 0.0543(4) 0.0457(3) 0.0128(4) -0.0003(4) 0.0025(3)
O1 0.0490(16) 0.103(2) 0.0614(14) 0.0111(14) -0.0086(11) -0.0105(14)
O2 0.099(2) 0.0579(15) 0.0644(14) 0.0281(15) 0.0088(15) 0.0157(12)
N1 0.099(3) 0.072(2) 0.070(2) 0.005(2) 0.0139(19) -0.0233(19)
N1' 0.0470(15) 0.0423(14) 0.0484(13) -0.0004(12) 0.0055(11) -0.0010(11)
C2 0.083(3) 0.054(2) 0.057(2) 0.0003(19) 0.0050(19) -0.0065(17)
C3 0.0486(18) 0.0468(17) 0.0457(16) -0.0090(13) 0.0018(14) -0.0031(13)
C4 0.086(3) 0.063(2) 0.0494(18) 0.003(2) 0.0042(18) -0.0026(16)
C5 0.096(3) 0.091(3) 0.0453(18) -0.005(3) 0.0028(19) -0.005(2)
C6 0.079(3) 0.091(3) 0.059(2) -0.014(2) 0.012(2) -0.028(2)
C2' 0.0528(18) 0.0396(15) 0.0449(13) -0.0040(14) 0.0076(13) 0.0001(13)
C3' 0.085(3) 0.0494(19) 0.0461(19) 0.0083(17) 0.0047(17) 0.0002(14)
C4' 0.070(2) 0.076(3) 0.060(2) 0.021(2) -0.0114(16) -0.011(2)
C5' 0.051(2) 0.079(3) 0.076(2) -0.0010(18) -0.0030(17) -0.024(2)
C6' 0.057(2) 0.0468(18) 0.071(2) -0.0100(14) 0.0121(17) -0.0071(15)
C7 0.0470(16) 0.0500(16) 0.0463(13) 0.0116(17) 0.0035(13) -0.0027(13)
C8 0.0516(19) 0.0476(18) 0.0615(18) 0.0099(14) 0.0050(15) -0.0060(15)
C9 0.055(2) 0.079(3) 0.064(2) 0.025(2) -0.0063(18) -0.021(2)
C10 0.076(3) 0.094(3) 0.0475(16) 0.035(3) 0.0031(18) 0.000(2)
C11 0.083(3) 0.077(3) 0.058(2) 0.016(2) 0.0150(19) 0.017(2)
C12 0.067(3) 0.056(2) 0.0602(19) 0.0046(17) 0.0099(17) 0.0030(17)
C13 0.131(5) 0.174(6) 0.046(2) 0.070(5) 0.002(3) 0.002(3)
C14 0.086(4) 0.115(4) 0.100(3) 0.016(3) -0.012(3) -0.056(3)

loop_
_atom_type_symbol
_atom_type_description
_atom_type_scat_dispersion_real
_atom_type_scat_dispersion_imag
_atom_type_scat_source
C C 0.0181 0.0091 'International Tables Vol C Tables 4.2.6.8 and 6.1.1.4'
H H 0.0000 0.0000 'International Tables Vol C Tables 4.2.6.8 and 6.1.1.4'
N N 0.0311 0.0180 'International Tables Vol C Tables 4.2.6.8 and 6.1.1.4'
O O 0.0492 0.0322 'International Tables Vol C Tables 4.2.6.8 and 6.1.1.4'
S S 0.3331 0.5567 'International Tables Vol C Tables 4.2.6.8 and 6.1.1.4'

loop_
_geom_angle_atom_site_label_1
_geom_angle_atom_site_label_2
_geom_angle_atom_site_label_3
_geom_angle_site_symmetry_1
_geom_angle_site_symmetry_3
_geom_angle
_geom_angle_publ_flag
O1 S1 O2 . . 119.96(19) ?
O1 S1 N1' . . 106.46(15) ?
O2 S1 N1' . . 106.79(17) ?
O1 S1 C7 . . 107.46(17) ?
O2 S1 C7 . . 107.23(16) ?
N1' S1 C7 . . 108.54(14) ?
C6 N1 C2 . . 116.3(4) ?
C6' N1' C2' . . 115.6(3) ?
C6' N1' S1 . . 120.2(2) ?
C2' N1' S1 . . 120.4(2) ?
N1 C2 C3 . . 125.2(4) ?
N1 C2 H2 . . 117.4 ?
C3 C2 H2 . . 117.4 ?
C4 C3 C2 . . 116.5(3) ?
C4 C3 C2' . . 121.3(3) ?
C2 C3 C2' . . 122.2(3) ?
C3 C4 C5 . . 119.3(4) ?
C3 C4 H4 . . 120.3 ?
C5 C4 H4 . . 120.3 ?
C6 C5 C4 . . 118.9(4) ?
C6 C5 H5 . . 120.6 ?
C4 C5 H5 . . 120.6 ?
N1 C6 C5 . . 123.7(4) ?
N1 C6 H6 . . 118.1 ?
C5 C6 H6 . . 118.1 ?
N1' C2' C3 . . 109.4(2) ?
N1' C2' C3' . . 110.0(3) ?
C3 C2' C3' . . 114.5(3) ?
N1' C2' H2'A . . 107.5 ?
C3 C2' H2'A . . 107.5 ?
C3' C2' H2'A . . 107.5 ?
C4' C3' C2' . . 111.8(3) ?
C4' C3' H3'A . . 109.3 ?
C2' C3' H3'A . . 109.3 ?
C4' C3' H3'B . . 109.3 ?
C2' C3' H3'B . . 109.3 ?
H3'A C3' H3'B . . 107.9 ?
C5' C4' C3' . . 110.1(3) ?
C5' C4' H4'B . . 109.6 ?
C3' C4' H4'B . . 109.6 ?
C5' C4' H4'A . . 109.6 ?
C3' C4' H4'A . . 109.6 ?
H4'B C4' H4'A . . 108.2 ?
C4' C5' C6' . . 110.6(3) ?
C4' C5' H5'B . . 109.5 ?
C6' C5' H5'B . . 109.5 ?
C4' C5' H5'A . . 109.5 ?
C6' C5' H5'A . . 109.5 ?
H5'B C5' H5'A . . 108.1 ?
N1' C6' C5' . . 112.2(3) ?
N1' C6' H6'A . . 109.2 ?
C5' C6' H6'A . . 109.2 ?
N1' C6' H6'B . . 109.2 ?
C5' C6' H6'B . . 109.2 ?
H6'A C6' H6'B . . 107.9 ?
C8 C7 C12 . . 120.9(3) ?
C8 C7 S1 . . 119.7(3) ?
C12 C7 S1 . . 119.4(3) ?
C7 C8 C9 . . 120.9(4) ?
C7 C8 H8 . . 119.6 ?
C9 C8 H8 . . 119.6 ?
C8 C9 C10 . . 118.4(4) ?
C8 C9 C14 . . 119.0(5) ?
C10 C9 C14 . . 122.6(4) ?
C11 C10 C9 . . 119.5(3) ?
C11 C10 C13 . . 119.0(5) ?
C9 C10 C13 . . 121.4(5) ?
C10 C11 C12 . . 122.1(4) ?
C10 C11 H11 . . 119.0 ?
C12 C11 H11 . . 119.0 ?
C11 C12 C7 . . 118.3(4) ?
C11 C12 H12 . . 120.9 ?
C7 C12 H12 . . 120.9 ?
C10 C13 H13A . . 109.5 ?
C10 C13 H13B . . 109.5 ?
H13A C13 H13B . . 109.5 ?
C10 C13 H13C . . 109.5 ?
H13A C13 H13C . . 109.5 ?
H13B C13 H13C . . 109.5 ?
C9 C14 H14A . . 109.5 ?
C9 C14 H14B . . 109.5 ?
H14A C14 H14B . . 109.5 ?
C9 C14 H14C . . 109.5 ?
H14A C14 H14C . . 109.5 ?
H14B C14 H14C . . 109.5 ?

loop_
_geom_bond_atom_site_label_1
_geom_bond_atom_site_label_2
_geom_bond_site_symmetry_2
_geom_bond_distance
_geom_bond_publ_flag
S1 O1 . 1.432(3) ?
S1 O2 . 1.432(3) ?
S1 N1' . 1.623(3) ?
S1 C7 . 1.767(3) ?
N1 C6 . 1.322(6) ?
N1 C2 . 1.339(5) ?
N1' C6' . 1.472(4) ?
N1' C2' . 1.475(4) ?
C2 C3 . 1.381(5) ?
C2 H2 . 0.9300 ?
C3 C4 . 1.372(5) ?
C3 C2' . 1.527(4) ?
C4 C5 . 1.392(5) ?
C4 H4 . 0.9300 ?
C5 C6 . 1.359(7) ?
C5 H5 . 0.9300 ?
C6 H6 . 0.9300 ?
C2' C3' . 1.532(5) ?
C2' H2'A . 0.9800 ?
C3' C4' . 1.511(6) ?
C3' H3'A . 0.9700 ?
C3' H3'B . 0.9700 ?
C4' C5' . 1.502(6) ?
C4' H4'B . 0.9700 ?
C4' H4'A . 0.9700 ?
C5' C6' . 1.521(6) ?
C5' H5'B . 0.9700 ?
C5' H5'A . 0.9700 ?
C6' H6'A . 0.9700 ?
C6' H6'B . 0.9700 ?
C7 C8 . 1.378(5) ?
C7 C12 . 1.387(5) ?
C8 C9 . 1.394(5) ?
C8 H8 . 0.9300 ?
C9 C10 . 1.407(6) ?
C9 C14 . 1.503(6) ?
C10 C11 . 1.379(7) ?
C10 C13 . 1.520(5) ?
C11 C12 . 1.380(5) ?
C11 H11 . 0.9300 ?
C12 H12 . 0.9300 ?
C13 H13A . 0.9600 ?
C13 H13B . 0.9600 ?
C13 H13C . 0.9600 ?
C14 H14A . 0.9600 ?
C14 H14B . 0.9600 ?
C14 H14C . 0.9600 ?

loop_
_geom_hbond_atom_site_label_D
_geom_hbond_atom_site_label_H
_geom_hbond_atom_site_label_A
_geom_hbond_site_symmetry_A
_geom_hbond_distance_DH
_geom_hbond_distance_HA
_geom_hbond_distance_DA
_geom_hbond_angle_DHA
_geom_hbond_publ_flag
C5' H5'A O1 1_455 0.97 2.60 3.462(5) 148 y
C5 H5 O1 4_456 0.93 2.64 3.384(5) 138 y
C2' H2'A O1 1_555 0.98 2.39 2.892(4) 111 y

loop_
_geom_torsion_atom_site_label_1
_geom_torsion_atom_site_label_2
_geom_torsion_atom_site_label_3
_geom_torsion_atom_site_label_4
_geom_torsion_site_symmetry_1
_geom_torsion_site_symmetry_2
_geom_torsion_site_symmetry_3
_geom_torsion_site_symmetry_4
_geom_torsion
_geom_torsion_publ_flag
O1 S1 N1' C6' . . . . -167.4(3) ?
O2 S1 N1' C6' . . . . -38.2(3) ?
C7 S1 N1' C6' . . . . 77.2(3) ?
O1 S1 N1' C2' . . . . 35.6(3) ?
O2 S1 N1' C2' . . . . 164.9(2) ?
C7 S1 N1' C2' . . . . -79.8(3) ?
C6 N1 C2 C3 . . . . 0.1(7) ?
N1 C2 C3 C4 . . . . -1.9(7) ?
N1 C2 C3 C2' . . . . -178.6(4) ?
C2 C3 C4 C5 . . . . 2.3(6) ?
C2' C3 C4 C5 . . . . 179.0(4) ?
C3 C4 C5 C6 . . . . -1.1(7) ?
C2 N1 C6 C5 . . . . 1.4(7) ?
C4 C5 C6 N1 . . . . -0.9(8) ?
C6' N1' C2' C3 . . . . 76.0(4) ?
S1 N1' C2' C3 . . . . -126.1(2) ?
C6' N1' C2' C3' . . . . -50.6(4) ?
S1 N1' C2' C3' . . . . 107.3(3) ?
C4 C3 C2' N1' . . . . 28.4(5) ?
C2 C3 C2' N1' . . . . -155.1(3) ?
C4 C3 C2' C3' . . . . 152.5(4) ?
C2 C3 C2' C3' . . . . -31.0(5) ?
N1' C2' C3' C4' . . . . 53.3(4) ?
C3 C2' C3' C4' . . . . -70.3(4) ?
C2' C3' C4' C5' . . . . -57.8(4) ?
C3' C4' C5' C6' . . . . 56.9(4) ?
C2' N1' C6' C5' . . . . 51.4(4) ?
S1 N1' C6' C5' . . . . -106.6(3) ?
C4' C5' C6' N1' . . . . -53.3(4) ?
O1 S1 C7 C8 . . . . 150.0(3) ?
O2 S1 C7 C8 . . . . 19.8(3) ?
N1' S1 C7 C8 . . . . -95.3(3) ?
O1 S1 C7 C12 . . . . -32.2(3) ?
O2 S1 C7 C12 . . . . -162.5(3) ?
N1' S1 C7 C12 . . . . 82.5(3) ?
C12 C7 C8 C9 . . . . 1.4(5) ?
S1 C7 C8 C9 . . . . 179.1(3) ?
C7 C8 C9 C10 . . . . -0.7(5) ?
C7 C8 C9 C14 . . . . 178.1(4) ?
C8 C9 C10 C11 . . . . -0.5(6) ?
C14 C9 C10 C11 . . . . -179.3(4) ?
C8 C9 C10 C13 . . . . 178.3(4) ?
C14 C9 C10 C13 . . . . -0.5(7) ?
C9 C10 C11 C12 . . . . 1.0(7) ?
C13 C10 C11 C12 . . . . -177.7(4) ?
C10 C11 C12 C7 . . . . -0.4(6) ?
C8 C7 C12 C11 . . . . -0.9(6) ?
S1 C7 C12 C11 . . . . -178.6(3) ?
